data_7011196
loop_
_publ_author_name
'Birgit Webernd\"orfer'
'Helmut Werner'

_publ_section_title
;
 Synthesis, molecular structure, and reactivity of allenylideneosmium
 complexes of the half-sandwich-type
;
_journal_issue 7
_journal_name_full 'J. Chem. Soc., Dalton Trans.'
_journal_page_first 1479
_journal_page_last 1486
_journal_paper_doi 10.1039/b108992g
_journal_year 2002
_chemical_formula_sum 'C27 H31 Cl F6 Os P2'
_chemical_formula_weight 757.11
_chemical_name_systematic
; 
? 
;
_space_group_IT_number 14
_symmetry_cell_setting monoclinic
_symmetry_Int_Tables_number 14
_symmetry_space_group_name_Hall '-P 2ybc'
_symmetry_space_group_name_H-M 'P 1 21/c 1'
_atom_sites_solution_hydrogens geom
_atom_sites_solution_primary Patterson
_atom_sites_solution_secondary difmap
_audit_creation_method SHELXL-97
_cell_angle_alpha 90.00
_cell_angle_beta 99.043(15)
_cell_angle_gamma 90.00
_cell_formula_units_Z 4
_cell_length_a 8.424(3)
_cell_length_b 14.521(2)
_cell_length_c 23.448(8)
_cell_measurement_reflns_used 24
_cell_measurement_temperature 193(2)
_cell_measurement_theta_max 15
_cell_measurement_theta_min 10
_cell_volume 2832.6(15)
_computing_cell_refinement 'CAD4 (Enraf-Nonius)'
_computing_data_collection 'CAD4 (Enraf-Nonius)'
_computing_data_reduction 'CAD4 (Enraf-Nonius)'
_computing_structure_refinement 'SHELXL-97 (Sheldrick, 1997)'
_computing_structure_solution 'SHELXS-97 (Sheldrick, 1990)'
_diffrn_ambient_temperature 193(2)
_diffrn_measured_fraction_theta_full 0.997
_diffrn_measured_fraction_theta_max 0.997
_diffrn_measurement_device_type 'CAD4 (Enraf-Nonius)'
_diffrn_measurement_method Omega-Theta-scan
_diffrn_radiation_monochromator graphite
_diffrn_radiation_source 'fine-focus sealed tube'
_diffrn_radiation_type MoK\a
_diffrn_radiation_wavelength 0.71073
_diffrn_reflns_av_R_equivalents 0.0414
_diffrn_reflns_av_sigmaI/netI 0.0806
_diffrn_reflns_limit_h_max 9
_diffrn_reflns_limit_h_min -9
_diffrn_reflns_limit_k_max 1
_diffrn_reflns_limit_k_min -17
_diffrn_reflns_limit_l_max 27
_diffrn_reflns_limit_l_min 0
_diffrn_reflns_number 5483
_diffrn_reflns_theta_full 25.00
_diffrn_reflns_theta_max 25.00
_diffrn_reflns_theta_min 2.25
_diffrn_standards_decay_% 0.02
_diffrn_standards_interval_time 3600
_diffrn_standards_number 2
_exptl_absorpt_coefficient_mu 4.764
_exptl_absorpt_correction_T_max 1.00
_exptl_absorpt_correction_T_min 0.75
_exptl_absorpt_correction_type empirical
_exptl_absorpt_process_details
;
empirical absorption correction by psi-scans from 7 reflections 
with chi-angles near 90 degrees
;
_exptl_crystal_colour violett
_exptl_crystal_density_diffrn 1.775
_exptl_crystal_density_method 'not measured'
_exptl_crystal_description prism
_exptl_crystal_F_000 1480
_exptl_crystal_size_max 0.2
_exptl_crystal_size_mid 0.2
_exptl_crystal_size_min 0.1
_refine_diff_density_max 1.423
_refine_diff_density_min -0.851
_refine_diff_density_rms 0.179
_refine_ls_extinction_method none
_refine_ls_goodness_of_fit_ref 1.024
_refine_ls_hydrogen_treatment mixed
_refine_ls_matrix_type full
_refine_ls_number_parameters 340
_refine_ls_number_reflns 4957
_refine_ls_number_restraints 0
_refine_ls_restrained_S_all 1.024
_refine_ls_R_factor_all 0.0885
_refine_ls_R_factor_gt 0.0524
_refine_ls_shift/su_max 0.000
_refine_ls_shift/su_mean 0.000
_refine_ls_structure_factor_coef Fsqd
_refine_ls_weighting_details 'calc w=1/[\s^2^(Fo^2^)+(0.0394P)^2^+18.5126P] where P=(Fo^2^+2Fc^2^)/3'
_refine_ls_weighting_scheme calc
_refine_ls_wR_factor_gt 0.1049
_refine_ls_wR_factor_ref 0.1240
_reflns_number_gt 3479
_reflns_number_total 4957
_reflns_threshold_expression >2sigma(I)
_cod_data_source_file b108992g.txt
_cod_data_source_block bw3wb
_cod_original_cell_volume 2832.6(14)
_cod_original_sg_symbol_H-M P21/c
_cod_database_code 7011196

loop_
_symmetry_equiv_pos_as_xyz
'x, y, z'
'-x, y+1/2, -z+1/2'
'-x, -y, -z'
'x, -y-1/2, z-1/2'

loop_
_atom_site_label
_atom_site_type_symbol
_atom_site_fract_x
_atom_site_fract_y
_atom_site_fract_z
_atom_site_U_iso_or_equiv
_atom_site_adp_type
_atom_site_occupancy
_atom_site_symmetry_multiplicity
_atom_site_calc_flag
_atom_site_refinement_flags
_atom_site_disorder_assembly
_atom_site_disorder_group
Os Os 0.41082(5) 0.28303(3) 0.114222(18) 0.02953(14) Uani 1 1 d . . .
P1 P 0.2576(3) 0.3394(2) 0.03074(13) 0.0387(7) Uani 1 1 d . . .
Cl Cl 0.6303(3) 0.3325(2) 0.06903(14) 0.0477(8) Uani 1 1 d . . .
C1 C 0.3752(11) 0.1670(8) 0.0774(4) 0.033(3) Uani 1 1 d . . .
C2 C 0.3410(12) 0.0867(7) 0.0580(4) 0.030(2) Uani 1 1 d . . .
C3 C 0.3135(11) -0.0016(7) 0.0382(5) 0.033(3) Uani 1 1 d . . .
C4 C 0.2250(12) -0.0190(7) -0.0202(5) 0.034(3) Uani 1 1 d . . .
C5 C 0.1271(12) 0.0503(8) -0.0476(5) 0.039(3) Uani 1 1 d . . .
H5 H 0.1158 0.1065 -0.0279 0.047 Uiso 1 1 calc R . .
C6 C 0.0471(13) 0.0383(9) -0.1026(5) 0.049(3) Uani 1 1 d . . .
H6 H -0.0206 0.0857 -0.1207 0.059 Uiso 1 1 calc R . .
C7 C 0.0646(14) -0.0429(10) -0.1319(5) 0.050(3) Uani 1 1 d . . .
H7 H 0.0100 -0.0515 -0.1702 0.060 Uiso 1 1 calc R . .
C8 C 0.1612(14) -0.1103(9) -0.1052(5) 0.046(3) Uani 1 1 d . . .
H8 H 0.1728 -0.1660 -0.1254 0.056 Uiso 1 1 calc R . .
C9 C 0.2432(12) -0.1004(8) -0.0494(5) 0.039(3) Uani 1 1 d . . .
H9 H 0.3103 -0.1482 -0.0316 0.047 Uiso 1 1 calc R . .
C10 C 0.3780(12) -0.0781(8) 0.0764(4) 0.034(3) Uani 1 1 d . . .
C11 C 0.5250(13) -0.0694(8) 0.1140(5) 0.043(3) Uani 1 1 d . . .
H11 H 0.5830 -0.0132 0.1151 0.052 Uiso 1 1 calc R . .
C12 C 0.5853(15) -0.1403(9) 0.1489(5) 0.050(3) Uani 1 1 d . . .
H12 H 0.6855 -0.1342 0.1736 0.060 Uiso 1 1 calc R . .
C13 C 0.4978(16) -0.2219(10) 0.1477(6) 0.059(4) Uani 1 1 d . . .
H13 H 0.5380 -0.2713 0.1723 0.071 Uiso 1 1 calc R . .
C14 C 0.3515(16) -0.2318(9) 0.1106(6) 0.057(4) Uani 1 1 d . . .
H14 H 0.2923 -0.2877 0.1088 0.068 Uiso 1 1 calc R . .
C15 C 0.2989(13) -0.1601(8) 0.0782(5) 0.042(3) Uani 1 1 d . . .
H15 H 0.1977 -0.1661 0.0541 0.050 Uiso 1 1 calc R . .
C16 C 0.3263(16) 0.3039(10) -0.0355(5) 0.063(4) Uani 1 1 d . . .
H16A H 0.2422 0.3165 -0.0685 0.094 Uiso 1 1 calc R . .
H16B H 0.3501 0.2378 -0.0338 0.094 Uiso 1 1 calc R . .
H16C H 0.4237 0.3382 -0.0401 0.094 Uiso 1 1 calc R . .
C17 C 0.0466(14) 0.3082(9) 0.0191(5) 0.057(4) Uani 1 1 d . . .
H17A H -0.0072 0.3384 0.0482 0.085 Uiso 1 1 calc R . .
H17B H 0.0363 0.2412 0.0224 0.085 Uiso 1 1 calc R . .
H17C H -0.0033 0.3280 -0.0195 0.085 Uiso 1 1 calc R . .
C18 C 0.2524(18) 0.4637(9) 0.0265(6) 0.068(4) Uani 1 1 d . . .
H18A H 0.3625 0.4878 0.0324 0.102 Uiso 1 1 calc R . .
H18B H 0.1950 0.4882 0.0565 0.102 Uiso 1 1 calc R . .
H18C H 0.1969 0.4826 -0.0116 0.102 Uiso 1 1 calc R . .
C19 C 0.2442(13) 0.3264(8) 0.1761(5) 0.038(3) Uani 1 1 d . . .
C20 C 0.3669(13) 0.3963(9) 0.1796(5) 0.049(3) Uani 1 1 d . . .
H20 H 0.3373 0.4589 0.1724 0.058 Uiso 1 1 calc R . .
C21 C 0.5276(14) 0.3727(8) 0.1934(5) 0.045(3) Uani 1 1 d . . .
C22 C 0.5729(14) 0.2790(10) 0.2016(5) 0.053(3) Uani 1 1 d . . .
H22 H 0.6836 0.2629 0.2075 0.063 Uiso 1 1 calc R . .
C23 C 0.4586(15) 0.2108(9) 0.2011(5) 0.047(3) Uani 1 1 d . . .
C24 C 0.2958(14) 0.2355(9) 0.1880(5) 0.047(3) Uani 1 1 d . . .
H24 H 0.2170 0.1885 0.1871 0.057 Uiso 1 1 calc R . .
C25 C 0.0713(13) 0.3517(10) 0.1660(6) 0.058(4) Uani 1 1 d . . .
H25A H 0.0071 0.2983 0.1507 0.087 Uiso 1 1 calc R . .
H25B H 0.0538 0.4024 0.1381 0.087 Uiso 1 1 calc R . .
H25C H 0.0388 0.3712 0.2025 0.087 Uiso 1 1 calc R . .
C26 C 0.6556(16) 0.4449(11) 0.1946(7) 0.084(5) Uani 1 1 d . . .
H26A H 0.6086 0.5009 0.1756 0.126 Uiso 1 1 calc R . .
H26B H 0.7406 0.4221 0.1742 0.126 Uiso 1 1 calc R . .
H26C H 0.7011 0.4589 0.2347 0.126 Uiso 1 1 calc R . .
C27 C 0.5079(17) 0.1137(9) 0.2137(5) 0.063(4) Uani 1 1 d . . .
H27A H 0.6139 0.1032 0.2027 0.095 Uiso 1 1 calc R . .
H27B H 0.4292 0.0723 0.1917 0.095 Uiso 1 1 calc R . .
H27C H 0.5130 0.1018 0.2551 0.095 Uiso 1 1 calc R . .
P2 P 0.0063(4) 0.6355(3) 0.18881(15) 0.0514(9) Uani 1 1 d . . .
F1 F 0.0071(11) 0.5440(6) 0.2256(3) 0.080(3) Uani 1 1 d . . .
F2 F -0.1725(9) 0.6547(8) 0.1965(4) 0.102(3) Uani 1 1 d . . .
F3 F 0.0685(11) 0.6893(6) 0.2464(4) 0.102(3) Uani 1 1 d . . .
F4 F 0.0048(10) 0.7226(6) 0.1499(5) 0.098(3) Uani 1 1 d . . .
F5 F 0.1843(9) 0.6128(7) 0.1819(5) 0.106(4) Uani 1 1 d . . .
F6 F -0.0579(12) 0.5754(7) 0.1328(3) 0.101(3) Uani 1 1 d . . .

loop_
_atom_site_aniso_label
_atom_site_aniso_U_11
_atom_site_aniso_U_22
_atom_site_aniso_U_33
_atom_site_aniso_U_23
_atom_site_aniso_U_13
_atom_site_aniso_U_12
Os 0.0261(2) 0.0297(2) 0.0343(2) -0.0036(2) 0.00935(15) -0.0024(2)
P1 0.0365(16) 0.0343(17) 0.0467(18) 0.0064(15) 0.0105(13) 0.0047(14)
Cl 0.0352(15) 0.0494(18) 0.063(2) 0.0010(16) 0.0228(14) -0.0073(14)
C1 0.022(5) 0.047(7) 0.033(6) 0.002(5) 0.011(4) 0.002(5)
C2 0.031(6) 0.036(7) 0.022(5) 0.005(5) -0.001(4) -0.003(5)
C3 0.026(5) 0.037(6) 0.039(6) -0.011(5) 0.018(5) -0.001(5)
C4 0.028(5) 0.036(6) 0.042(7) -0.004(5) 0.015(5) -0.007(5)
C5 0.039(6) 0.036(6) 0.041(7) -0.006(5) 0.004(5) 0.001(5)
C6 0.037(7) 0.059(8) 0.051(8) -0.017(7) 0.009(6) 0.002(6)
C7 0.041(7) 0.074(10) 0.035(7) 0.003(7) 0.011(5) -0.011(7)
C8 0.045(7) 0.055(8) 0.043(7) -0.013(6) 0.018(6) -0.019(6)
C9 0.029(6) 0.037(7) 0.055(8) -0.005(6) 0.019(5) -0.007(5)
C10 0.035(6) 0.037(6) 0.032(6) -0.007(5) 0.014(5) 0.004(5)
C11 0.048(7) 0.043(7) 0.043(7) -0.017(6) 0.027(6) -0.017(6)
C12 0.055(8) 0.052(8) 0.043(7) 0.009(7) 0.008(6) 0.020(7)
C13 0.068(9) 0.061(9) 0.056(8) 0.027(8) 0.032(7) 0.016(8)
C14 0.057(8) 0.052(9) 0.072(9) 0.012(7) 0.040(7) -0.005(7)
C15 0.036(6) 0.036(7) 0.057(8) -0.004(6) 0.020(6) 0.000(5)
C16 0.067(9) 0.082(11) 0.041(7) 0.024(7) 0.012(6) 0.009(8)
C17 0.048(7) 0.071(10) 0.049(8) -0.008(7) 0.000(6) 0.000(7)
C18 0.092(11) 0.040(8) 0.073(10) 0.022(7) 0.010(8) 0.012(8)
C19 0.038(6) 0.046(7) 0.036(7) -0.014(6) 0.023(5) 0.000(5)
C20 0.042(7) 0.048(8) 0.061(8) -0.012(7) 0.023(6) -0.001(6)
C21 0.047(7) 0.042(7) 0.051(8) -0.026(6) 0.021(6) -0.004(6)
C22 0.039(6) 0.086(10) 0.030(6) -0.023(7) -0.007(5) 0.013(8)
C23 0.059(8) 0.054(8) 0.026(6) -0.008(6) 0.001(5) 0.003(7)
C24 0.048(7) 0.064(9) 0.033(6) -0.009(6) 0.017(5) -0.025(7)
C25 0.043(7) 0.068(9) 0.068(9) -0.019(8) 0.022(6) -0.005(7)
C26 0.056(9) 0.084(12) 0.121(14) -0.062(11) 0.045(9) -0.033(8)
C27 0.090(10) 0.069(10) 0.030(7) 0.017(7) 0.005(7) 0.021(8)
P2 0.0447(18) 0.056(2) 0.054(2) 0.0091(18) 0.0090(16) -0.0039(16)
F1 0.122(7) 0.069(6) 0.047(5) 0.007(4) 0.008(5) -0.028(5)
F2 0.053(5) 0.142(9) 0.116(8) -0.020(7) 0.030(5) -0.010(6)
F3 0.095(7) 0.076(7) 0.120(8) -0.037(6) -0.026(6) -0.011(5)
F4 0.080(6) 0.071(6) 0.144(9) 0.055(6) 0.024(6) 0.011(5)
F5 0.063(5) 0.107(8) 0.159(9) 0.066(7) 0.050(6) 0.026(5)
F6 0.154(9) 0.093(7) 0.048(5) -0.001(5) -0.005(5) 0.020(7)

loop_
_atom_type_symbol
_atom_type_description
_atom_type_scat_dispersion_real
_atom_type_scat_dispersion_imag
_atom_type_scat_source
C C 0.0033 0.0016 'International Tables Vol C Tables 4.2.6.8 and 6.1.1.4'
H H 0.0000 0.0000 'International Tables Vol C Tables 4.2.6.8 and 6.1.1.4'
F F 0.0171 0.0103 'International Tables Vol C Tables 4.2.6.8 and 6.1.1.4'
P P 0.1023 0.0942 'International Tables Vol C Tables 4.2.6.8 and 6.1.1.4'
Cl Cl 0.1484 0.1585 'International Tables Vol C Tables 4.2.6.8 and 6.1.1.4'
Os Os -1.2165 7.6030 'International Tables Vol C Tables 4.2.6.8 and 6.1.1.4'

loop_
_geom_angle_atom_site_label_1
_geom_angle_atom_site_label_2
_geom_angle_atom_site_label_3
_geom_angle
_geom_angle_site_symmetry_1
_geom_angle_site_symmetry_3
_geom_angle_publ_flag
C1 Os C24 91.2(4) . . ?
C1 Os C19 118.0(4) . . ?
C24 Os C19 36.5(4) . . ?
C1 Os C23 89.5(4) . . ?
C24 Os C23 36.4(4) . . ?
C19 Os C23 66.0(4) . . ?
C1 Os C22 114.6(5) . . ?
C24 Os C22 64.2(4) . . ?
C19 Os C22 77.0(4) . . ?
C23 Os C22 35.3(4) . . ?
C1 Os C20 154.4(4) . . ?
C24 Os C20 64.6(4) . . ?
C19 Os C20 36.7(4) . . ?
C23 Os C20 76.0(5) . . ?
C22 Os C20 63.8(4) . . ?
C1 Os P1 84.4(3) . . ?
C24 Os P1 121.0(3) . . ?
C19 Os P1 97.1(3) . . ?
C23 Os P1 156.6(3) . . ?
C22 Os P1 160.8(4) . . ?
C20 Os P1 100.5(3) . . ?
C1 Os C21 150.2(4) . . ?
C24 Os C21 74.8(4) . . ?
C19 Os C21 64.2(4) . . ?
C23 Os C21 63.6(5) . . ?
C22 Os C21 35.6(4) . . ?
C20 Os C21 34.5(4) . . ?
P1 Os C21 125.4(3) . . ?
C1 Os Cl 98.3(3) . . ?
C24 Os Cl 154.7(3) . . ?
C19 Os Cl 143.6(3) . . ?
C23 Os Cl 119.9(3) . . ?
C22 Os Cl 90.6(3) . . ?
C20 Os Cl 107.2(3) . . ?
P1 Os Cl 83.44(11) . . ?
C21 Os Cl 85.8(3) . . ?
C18 P1 C17 103.1(7) . . ?
C18 P1 C16 104.2(7) . . ?
C17 P1 C16 103.7(6) . . ?
C18 P1 Os 113.9(5) . . ?
C17 P1 Os 116.2(4) . . ?
C16 P1 Os 114.4(4) . . ?
C2 C1 Os 172.5(9) . . ?
C1 C2 C3 176.6(11) . . ?
C2 C3 C10 118.3(9) . . ?
C2 C3 C4 120.5(10) . . ?
C10 C3 C4 121.2(9) . . ?
C9 C4 C5 119.5(10) . . ?
C9 C4 C3 121.7(10) . . ?
C5 C4 C3 118.8(10) . . ?
C6 C5 C4 120.7(11) . . ?
C5 C6 C7 120.0(12) . . ?
C8 C7 C6 119.1(12) . . ?
C7 C8 C9 122.1(12) . . ?
C4 C9 C8 118.5(11) . . ?
C15 C10 C11 116.3(11) . . ?
C15 C10 C3 122.6(10) . . ?
C11 C10 C3 121.1(10) . . ?
C12 C11 C10 121.1(11) . . ?
C11 C12 C13 119.0(12) . . ?
C12 C13 C14 120.8(12) . . ?
C15 C14 C13 117.3(12) . . ?
C14 C15 C10 125.5(12) . . ?
C24 C19 C20 117.0(10) . . ?
C24 C19 C25 122.0(11) . . ?
C20 C19 C25 120.8(11) . . ?
C24 C19 Os 70.2(6) . . ?
C20 C19 Os 73.8(6) . . ?
C25 C19 Os 131.2(8) . . ?
C21 C20 C19 120.4(12) . . ?
C21 C20 Os 74.2(7) . . ?
C19 C20 Os 69.5(6) . . ?
C20 C21 C22 120.1(11) . . ?
C20 C21 C26 120.3(12) . . ?
C22 C21 C26 119.4(12) . . ?
C20 C21 Os 71.3(7) . . ?
C22 C21 Os 69.2(6) . . ?
C26 C21 Os 127.6(9) . . ?
C23 C22 C21 121.0(11) . . ?
C23 C22 Os 72.1(6) . . ?
C21 C22 Os 75.1(7) . . ?
C22 C23 C24 118.3(12) . . ?
C22 C23 C27 120.4(12) . . ?
C24 C23 C27 121.2(12) . . ?
C22 C23 Os 72.6(7) . . ?
C24 C23 Os 69.9(6) . . ?
C27 C23 Os 128.5(8) . . ?
C23 C24 C19 123.0(11) . . ?
C23 C24 Os 73.7(7) . . ?
C19 C24 Os 73.3(7) . . ?
F4 P2 F5 91.7(5) . . ?
F4 P2 F2 90.2(6) . . ?
F5 P2 F2 178.0(6) . . ?
F4 P2 F3 94.0(6) . . ?
F5 P2 F3 89.9(6) . . ?
F2 P2 F3 90.5(5) . . ?
F4 P2 F1 177.2(6) . . ?
F5 P2 F1 87.6(5) . . ?
F2 P2 F1 90.5(5) . . ?
F3 P2 F1 88.7(5) . . ?
F4 P2 F6 89.5(5) . . ?
F5 P2 F6 90.4(6) . . ?
F2 P2 F6 89.1(5) . . ?
F3 P2 F6 176.4(6) . . ?
F1 P2 F6 87.7(5) . . ?

loop_
_geom_bond_atom_site_label_1
_geom_bond_atom_site_label_2
_geom_bond_distance
_geom_bond_site_symmetry_2
_geom_bond_publ_flag
Os C1 1.896(11) . ?
Os C24 2.221(11) . ?
Os C19 2.261(10) . ?
Os C23 2.271(12) . ?
Os C22 2.277(10) . ?
Os C20 2.318(12) . ?
Os P1 2.318(3) . ?
Os C21 2.354(11) . ?
Os Cl 2.382(3) . ?
P1 C18 1.808(12) . ?
P1 C17 1.813(12) . ?
P1 C16 1.816(13) . ?
C1 C2 1.268(14) . ?
C2 C3 1.370(14) . ?
C3 C10 1.476(15) . ?
C3 C4 1.476(14) . ?
C4 C9 1.386(14) . ?
C4 C5 1.392(15) . ?
C5 C6 1.369(15) . ?
C6 C7 1.384(17) . ?
C7 C8 1.361(17) . ?
C8 C9 1.388(15) . ?
C10 C15 1.368(15) . ?
C10 C11 1.408(15) . ?
C11 C12 1.362(16) . ?
C12 C13 1.393(18) . ?
C13 C14 1.399(18) . ?
C14 C15 1.324(16) . ?
C19 C24 1.405(16) . ?
C19 C20 1.442(15) . ?
C19 C25 1.484(15) . ?
C20 C21 1.384(16) . ?
C21 C22 1.419(17) . ?
C21 C26 1.501(16) . ?
C22 C23 1.380(17) . ?
C23 C24 1.404(16) . ?
C23 C27 1.485(17) . ?
P2 F4 1.559(9) . ?
P2 F5 1.568(8) . ?
P2 F2 1.570(8) . ?
P2 F3 1.578(9) . ?
P2 F1 1.583(8) . ?
P2 F6 1.598(9) . ?

loop_
_geom_torsion_atom_site_label_1
_geom_torsion_atom_site_label_2
_geom_torsion_atom_site_label_3
_geom_torsion_atom_site_label_4
_geom_torsion
_geom_torsion_site_symmetry_1
_geom_torsion_site_symmetry_2
_geom_torsion_site_symmetry_3
_geom_torsion_site_symmetry_4
_geom_torsion_publ_flag
C1 Os P1 C18 -172.0(6) . . . . ?
C24 Os P1 C18 99.9(7) . . . . ?
C19 Os P1 C18 70.3(6) . . . . ?
C23 Os P1 C18 112.5(10) . . . . ?
C22 Os P1 C18 -0.4(11) . . . . ?
C20 Os P1 C18 33.3(6) . . . . ?
C21 Os P1 C18 7.1(7) . . . . ?
Cl Os P1 C18 -73.0(5) . . . . ?
C1 Os P1 C17 68.4(6) . . . . ?
C24 Os P1 C17 -19.6(6) . . . . ?
C19 Os P1 C17 -49.2(6) . . . . ?
C23 Os P1 C17 -7.1(10) . . . . ?
C22 Os P1 C17 -119.9(10) . . . . ?
C20 Os P1 C17 -86.2(6) . . . . ?
C21 Os P1 C17 -112.5(6) . . . . ?
Cl Os P1 C17 167.4(5) . . . . ?
C1 Os P1 C16 -52.4(6) . . . . ?
C24 Os P1 C16 -140.5(6) . . . . ?
C19 Os P1 C16 -170.0(6) . . . . ?
C23 Os P1 C16 -127.9(9) . . . . ?
C22 Os P1 C16 119.2(11) . . . . ?
C20 Os P1 C16 153.0(6) . . . . ?
C21 Os P1 C16 126.7(6) . . . . ?
Cl Os P1 C16 46.6(5) . . . . ?
C24 Os C1 C2 6(7) . . . . ?
C19 Os C1 C2 -20(7) . . . . ?
C23 Os C1 C2 43(7) . . . . ?
C22 Os C1 C2 68(7) . . . . ?
C20 Os C1 C2 -12(7) . . . . ?
P1 Os C1 C2 -115(7) . . . . ?
C21 Os C1 C2 67(7) . . . . ?
Cl Os C1 C2 163(7) . . . . ?
Os C1 C2 C3 -105(18) . . . . ?
C1 C2 C3 C10 44(19) . . . . ?
C1 C2 C3 C4 -135(18) . . . . ?
C2 C3 C4 C9 156.4(10) . . . . ?
C10 C3 C4 C9 -22.1(14) . . . . ?
C2 C3 C4 C5 -20.4(14) . . . . ?
C10 C3 C4 C5 161.2(9) . . . . ?
C9 C4 C5 C6 1.0(16) . . . . ?
C3 C4 C5 C6 177.8(10) . . . . ?
C4 C5 C6 C7 -0.9(17) . . . . ?
C5 C6 C7 C8 0.4(17) . . . . ?
C6 C7 C8 C9 -0.1(17) . . . . ?
C5 C4 C9 C8 -0.6(15) . . . . ?
C3 C4 C9 C8 -177.3(9) . . . . ?
C7 C8 C9 C4 0.2(16) . . . . ?
C2 C3 C10 C15 144.8(10) . . . . ?
C4 C3 C10 C15 -36.8(14) . . . . ?
C2 C3 C10 C11 -34.0(14) . . . . ?
C4 C3 C10 C11 144.4(10) . . . . ?
C15 C10 C11 C12 1.7(15) . . . . ?
C3 C10 C11 C12 -179.5(10) . . . . ?
C10 C11 C12 C13 -1.2(17) . . . . ?
C11 C12 C13 C14 1.1(18) . . . . ?
C12 C13 C14 C15 -1.6(18) . . . . ?
C13 C14 C15 C10 2.3(19) . . . . ?
C11 C10 C15 C14 -2.3(17) . . . . ?
C3 C10 C15 C14 178.8(11) . . . . ?
C1 Os C19 C24 47.2(8) . . . . ?
C23 Os C19 C24 -28.4(7) . . . . ?
C22 Os C19 C24 -64.0(7) . . . . ?
C20 Os C19 C24 -127.3(10) . . . . ?
P1 Os C19 C24 134.6(6) . . . . ?
C21 Os C19 C24 -99.4(8) . . . . ?
Cl Os C19 C24 -136.8(6) . . . . ?
C1 Os C19 C20 174.6(7) . . . . ?
C24 Os C19 C20 127.3(10) . . . . ?
C23 Os C19 C20 98.9(8) . . . . ?
C22 Os C19 C20 63.4(8) . . . . ?
P1 Os C19 C20 -98.1(7) . . . . ?
C21 Os C19 C20 27.9(7) . . . . ?
Cl Os C19 C20 -9.5(10) . . . . ?
C1 Os C19 C25 -68.5(13) . . . . ?
C24 Os C19 C25 -115.7(14) . . . . ?
C23 Os C19 C25 -144.1(13) . . . . ?
C22 Os C19 C25 -179.7(13) . . . . ?
C20 Os C19 C25 117.0(15) . . . . ?
P1 Os C19 C25 18.9(12) . . . . ?
C21 Os C19 C25 144.9(13) . . . . ?
Cl Os C19 C25 107.5(11) . . . . ?
C24 C19 C20 C21 0.9(16) . . . . ?
C25 C19 C20 C21 175.0(11) . . . . ?
Os C19 C20 C21 -56.2(10) . . . . ?
C24 C19 C20 Os 57.1(9) . . . . ?
C25 C19 C20 Os -128.7(11) . . . . ?
C1 Os C20 C21 120.6(10) . . . . ?
C24 Os C20 C21 100.2(8) . . . . ?
C19 Os C20 C21 131.8(11) . . . . ?
C23 Os C20 C21 63.4(8) . . . . ?
C22 Os C20 C21 27.9(8) . . . . ?
P1 Os C20 C21 -140.4(7) . . . . ?
Cl Os C20 C21 -54.0(8) . . . . ?
C1 Os C20 C19 -11.2(14) . . . . ?
C24 Os C20 C19 -31.6(7) . . . . ?
C23 Os C20 C19 -68.5(7) . . . . ?
C22 Os C20 C19 -103.9(8) . . . . ?
P1 Os C20 C19 87.8(7) . . . . ?
C21 Os C20 C19 -131.8(11) . . . . ?
Cl Os C20 C19 174.1(6) . . . . ?
C19 C20 C21 C22 2.9(17) . . . . ?
Os C20 C21 C22 -51.1(10) . . . . ?
C19 C20 C21 C26 177.3(11) . . . . ?
Os C20 C21 C26 123.3(11) . . . . ?
C19 C20 C21 Os 54.0(10) . . . . ?
C1 Os C21 C20 -131.5(9) . . . . ?
C24 Os C21 C20 -67.1(8) . . . . ?
C19 Os C21 C20 -29.6(7) . . . . ?
C23 Os C21 C20 -104.4(8) . . . . ?
C22 Os C21 C20 -133.9(11) . . . . ?
P1 Os C21 C20 50.3(8) . . . . ?
Cl Os C21 C20 129.2(7) . . . . ?
C1 Os C21 C22 2.4(12) . . . . ?
C24 Os C21 C22 66.8(8) . . . . ?
C19 Os C21 C22 104.3(8) . . . . ?
C23 Os C21 C22 29.5(7) . . . . ?
C20 Os C21 C22 133.9(11) . . . . ?
P1 Os C21 C22 -175.8(6) . . . . ?
Cl Os C21 C22 -96.9(7) . . . . ?
C1 Os C21 C26 114.1(13) . . . . ?
C24 Os C21 C26 178.5(13) . . . . ?
C19 Os C21 C26 -144.0(13) . . . . ?
C23 Os C21 C26 141.3(13) . . . . ?
C22 Os C21 C26 111.7(14) . . . . ?
C20 Os C21 C26 -114.4(15) . . . . ?
P1 Os C21 C26 -64.1(12) . . . . ?
Cl Os C21 C26 14.8(11) . . . . ?
C20 C21 C22 C23 -5.8(17) . . . . ?
C26 C21 C22 C23 179.7(11) . . . . ?
Os C21 C22 C23 -57.9(10) . . . . ?
C20 C21 C22 Os 52.1(10) . . . . ?
C26 C21 C22 Os -122.4(11) . . . . ?
C1 Os C22 C23 -48.4(8) . . . . ?
C24 Os C22 C23 30.3(7) . . . . ?
C19 Os C22 C23 66.7(7) . . . . ?
C20 Os C22 C23 103.2(8) . . . . ?
P1 Os C22 C23 140.7(9) . . . . ?
C21 Os C22 C23 130.3(11) . . . . ?
Cl Os C22 C23 -147.8(7) . . . . ?
C1 Os C22 C21 -178.7(6) . . . . ?
C24 Os C22 C21 -100.0(8) . . . . ?
C19 Os C22 C21 -63.6(7) . . . . ?
C23 Os C22 C21 -130.3(11) . . . . ?
C20 Os C22 C21 -27.0(6) . . . . ?
P1 Os C22 C21 10.4(14) . . . . ?
Cl Os C22 C21 81.9(7) . . . . ?
C21 C22 C23 C24 4.7(16) . . . . ?
Os C22 C23 C24 -54.7(9) . . . . ?
C21 C22 C23 C27 -175.7(11) . . . . ?
Os C22 C23 C27 124.9(11) . . . . ?
C21 C22 C23 Os 59.4(10) . . . . ?
C1 Os C23 C22 137.1(7) . . . . ?
C24 Os C23 C22 -130.1(11) . . . . ?
C19 Os C23 C22 -101.6(8) . . . . ?
C20 Os C23 C22 -64.2(7) . . . . ?
P1 Os C23 C22 -148.4(7) . . . . ?
C21 Os C23 C22 -29.8(7) . . . . ?
Cl Os C23 C22 37.9(8) . . . . ?
C1 Os C23 C24 -92.7(8) . . . . ?
C19 Os C23 C24 28.5(7) . . . . ?
C22 Os C23 C24 130.1(11) . . . . ?
C20 Os C23 C24 65.9(7) . . . . ?
P1 Os C23 C24 -18.3(13) . . . . ?
C21 Os C23 C24 100.3(8) . . . . ?
Cl Os C23 C24 168.0(6) . . . . ?
C1 Os C23 C27 21.7(12) . . . . ?
C24 Os C23 C27 114.5(15) . . . . ?
C19 Os C23 C27 143.0(13) . . . . ?
C22 Os C23 C27 -115.4(15) . . . . ?
C20 Os C23 C27 -179.6(13) . . . . ?
P1 Os C23 C27 96.2(13) . . . . ?
C21 Os C23 C27 -145.2(13) . . . . ?
Cl Os C23 C27 -77.5(12) . . . . ?
C22 C23 C24 C19 -0.8(17) . . . . ?
C27 C23 C24 C19 179.7(11) . . . . ?
Os C23 C24 C19 -56.8(10) . . . . ?
C22 C23 C24 Os 56.0(9) . . . . ?
C27 C23 C24 Os -123.5(10) . . . . ?
C20 C19 C24 C23 -2.0(16) . . . . ?
C25 C19 C24 C23 -176.1(10) . . . . ?
Os C19 C24 C23 57.0(10) . . . . ?
C20 C19 C24 Os -59.0(9) . . . . ?
C25 C19 C24 Os 127.0(11) . . . . ?
C1 Os C24 C23 87.5(8) . . . . ?
C19 Os C24 C23 -132.9(11) . . . . ?
C22 Os C24 C23 -29.4(7) . . . . ?
C20 Os C24 C23 -101.2(8) . . . . ?
P1 Os C24 C23 171.6(6) . . . . ?
C21 Os C24 C23 -65.9(7) . . . . ?
Cl Os C24 C23 -25.0(13) . . . . ?
C1 Os C24 C19 -139.6(7) . . . . ?
C23 Os C24 C19 132.9(11) . . . . ?
C22 Os C24 C19 103.5(8) . . . . ?
C20 Os C24 C19 31.7(6) . . . . ?
P1 Os C24 C19 -55.4(7) . . . . ?
C21 Os C24 C19 67.0(7) . . . . ?
Cl Os C24 C19 107.9(9) . . . . ?
